data_4122030
loop_
_publ_author_name
'Monnier, Florian'
'Bray, Chlo\'e Vovard-Le'
'Castillo, Dante'
'Aubert, Vincent'
'D\'erien, Sylvie'
'Dixneuf, Pierre H.'
'Toupet, Loic'
'Ienco, Andrea'
'Mealli, Carlo'

_publ_section_title
;
 Selective ruthenium-catalyzed transformations of enynes with diazoalkanes
 into alkenylbicyclo[3.1.0]hexanes.
;
_journal_issue 18
_journal_name_full 'Journal of the American Chemical Society'
_journal_page_first 6037
_journal_page_last 6049
_journal_paper_doi 10.1021/ja0700146
_journal_volume 129
_journal_year 2007
_chemical_formula_sum 'C23 H25 N O4 S'
_chemical_formula_weight 411.50
_chemical_name_systematic
;
 ?
;
_space_group_IT_number 9
_symmetry_cell_setting monoclinic
_symmetry_space_group_name_Hall 'C -2yc'
_symmetry_space_group_name_H-M 'C 1 c 1'
_atom_sites_solution_hydrogens geom
_atom_sites_solution_primary direct
_atom_sites_solution_secondary difmap
_audit_creation_method SHELXL-97
_cell_angle_alpha 90.00
_cell_angle_beta 104.63(2)
_cell_angle_gamma 90.00
_cell_formula_units_Z 8
_cell_length_a 18.624(4)
_cell_length_b 8.143(4)
_cell_length_c 29.188(7)
_cell_measurement_temperature 293(2)
_cell_volume 4283(3)
_computing_cell_refinement CAD4_(Enraf-Nonius,_1977)
_computing_data_collection CAD4_(Enraf-Nonius,_1977)
_computing_data_reduction process_MolEN_(Fair,_1990)
_computing_molecular_graphics 'PLATON_(Spek, 1998)'
_computing_publication_material 'SHELXL-97 (Sheldrick, 1997)'
_computing_structure_refinement 'SHELXL-97 (Sheldrick, 1997)'
_computing_structure_solution 'SHELXS-97 (Sheldrick, 1990)'
_diffrn_ambient_temperature 293(2)
_diffrn_detector_area_resol_mean no
_diffrn_measured_fraction_theta_full 0.996
_diffrn_measured_fraction_theta_max 0.996
_diffrn_measurement_device_type Enraf_Nonius_CAD4
_diffrn_measurement_method \w
_diffrn_radiation_monochromator graphite
_diffrn_radiation_source 'fine-focus sealed tube'
_diffrn_radiation_type MoK\a
_diffrn_radiation_wavelength 0.71069
_diffrn_reflns_av_R_equivalents 0.0000
_diffrn_reflns_av_sigmaI/netI 0.1313
_diffrn_reflns_limit_h_max 23
_diffrn_reflns_limit_h_min 0
_diffrn_reflns_limit_k_max 10
_diffrn_reflns_limit_k_min 0
_diffrn_reflns_limit_l_max 36
_diffrn_reflns_limit_l_min -37
_diffrn_reflns_number 4793
_diffrn_reflns_theta_full 26.97
_diffrn_reflns_theta_max 26.97
_diffrn_reflns_theta_min 1.44
_diffrn_standards_decay_% 0.4
_diffrn_standards_interval_count no
_diffrn_standards_interval_time 60
_diffrn_standards_number 3
_exptl_absorpt_coefficient_mu 0.180
_exptl_absorpt_correction_type none
_exptl_crystal_colour colourless
_exptl_crystal_density_diffrn 1.276
_exptl_crystal_density_method 'not measured'
_exptl_crystal_description prism
_exptl_crystal_F_000 1744
_exptl_crystal_size_max 0.45
_exptl_crystal_size_mid 0.35
_exptl_crystal_size_min 0.33
_refine_diff_density_max 0.724
_refine_diff_density_min -0.430
_refine_diff_density_rms 0.101
_refine_ls_abs_structure_details 'Flack H D (1983), Acta Cryst. A39, 876-881'
_refine_ls_abs_structure_Flack 0.1(4)
_refine_ls_extinction_method none
_refine_ls_goodness_of_fit_ref 0.966
_refine_ls_hydrogen_treatment constr
_refine_ls_matrix_type full
_refine_ls_number_parameters 523
_refine_ls_number_reflns 4793
_refine_ls_number_restraints 2
_refine_ls_restrained_S_all 0.966
_refine_ls_R_factor_all 0.2309
_refine_ls_R_factor_gt 0.0895
_refine_ls_shift/su_max 0.164
_refine_ls_shift/su_mean 0.037
_refine_ls_structure_factor_coef Fsqd
_refine_ls_weighting_details 'calc w=1/[\s^2^(Fo^2^)+(0.1657P)^2^+0.0000P] where P=(Fo^2^+2Fc^2^)/3'
_refine_ls_weighting_scheme calc
_refine_ls_wR_factor_gt 0.2064
_refine_ls_wR_factor_ref 0.2784
_reflns_number_gt 2128
_reflns_number_total 4793
_reflns_threshold_expression >2sigma(I)
_cod_data_source_file ja0700146si20070216_010218.cif
_cod_data_source_block dc66cc
_cod_depositor_comments
;
The following automatic conversions were performed:

'_symmetry_cell_setting' value 'Monoclinic' changed to 'monoclinic'
according to
/usr/data/users/saulius/automatic-downloads/retrospective/ACS/lib/dictionaries/cif_core.dic
dictionary named 'cif_core.dic' version 2.4.2 from 2011-04-26.

Automatic conversion script
Id: cif_fix_values 2281 2013-09-26 08:29:07Z andrius 
;
_cod_original_sg_symbol_H-M Cc
_cod_database_code 4122030

loop_
_symmetry_equiv_pos_as_xyz
'x, y, z'
'x, -y, z+1/2'
'x+1/2, y+1/2, z'
'x+1/2, -y+1/2, z+1/2'

loop_
_atom_site_label
_atom_site_type_symbol
_atom_site_fract_x
_atom_site_fract_y
_atom_site_fract_z
_atom_site_U_iso_or_equiv
_atom_site_adp_type
_atom_site_occupancy
_atom_site_symmetry_multiplicity
_atom_site_calc_flag
_atom_site_refinement_flags
S1 S 0.97601(19) 0.7223(6) 1.09245(12) 0.0476(12) Uani 1 1 d .
S31 S 0.66713(19) 0.2779(6) 0.62568(12) 0.0454(11) Uani 1 1 d .
O1 O 1.0400(7) 0.6792(18) 1.1300(4) 0.061(4) Uani 1 1 d .
O2 O 0.9365(8) 0.8564(11) 1.0988(4) 0.075(5) Uani 1 1 d .
O3 O 0.9074(8) 0.866(2) 0.8180(5) 0.067(4) Uani 1 1 d .
O4 O 0.8078(6) 0.758(2) 0.8316(4) 0.071(5) Uani 1 1 d .
O31 O 0.6051(7) 0.327(2) 0.5901(4) 0.062(4) Uani 1 1 d .
O32 O 0.7161(6) 0.1429(17) 0.6180(4) 0.065(4) Uani 1 1 d .
O33 O 0.7344(9) 0.130(2) 0.8984(5) 0.076(5) Uani 1 1 d .
O34 O 0.8396(8) 0.239(2) 0.8858(4) 0.078(5) Uani 1 1 d .
N1 N 1.0107(7) 0.7693(15) 1.0485(5) 0.038(3) Uani 1 1 d .
N31 N 0.6388(7) 0.229(2) 0.6722(4) 0.050(4) Uani 1 1 d .
C1 C 0.9573(9) 0.8301(17) 1.0045(5) 0.035(3) Uani 1 1 d .
H1A H 0.9356 0.9341 1.0102 0.042 Uiso 1 1 calc R
H1B H 0.9178 0.7512 0.9930 0.042 Uiso 1 1 calc R
C2 C 1.0043(8) 0.850(2) 0.9694(5) 0.034(3) Uani 1 1 d .
C3 C 1.0774(8) 0.932(2) 0.9897(6) 0.043(4) Uani 1 1 d .
H3 H 1.0813 0.9775 1.0213 0.051 Uiso 1 1 calc R
C4 C 1.0721(9) 0.745(2) 0.9888(6) 0.040(4) Uani 1 1 d .
H4 H 1.0938 0.6835 0.9669 0.048 Uiso 1 1 calc R
C5 C 1.0662(9) 0.6661(15) 1.0342(5) 0.037(4) Uani 1 1 d .
H5A H 1.0494 0.5532 1.0290 0.045 Uiso 1 1 calc R
H5B H 1.1134 0.6685 1.0578 0.045 Uiso 1 1 calc R
C6 C 0.9709(8) 0.850(2) 0.9206(5) 0.038(4) Uani 1 1 d .
H6 H 1.0031 0.8712 0.9016 0.045 Uiso 1 1 calc R
C7 C 0.9024(11) 0.823(2) 0.8974(7) 0.053(5) Uani 1 1 d .
H7 H 0.8690 0.8027 0.9156 0.063 Uiso 1 1 calc R
C8 C 0.8715(11) 0.823(2) 0.8455(5) 0.048(5) Uani 1 1 d .
C9 C 0.7743(16) 0.748(3) 0.7816(7) 0.094(9) Uani 1 1 d .
H9A H 0.7513 0.8519 0.7705 0.113 Uiso 1 1 calc R
H9B H 0.8124 0.7261 0.7650 0.113 Uiso 1 1 calc R
C10 C 0.724(2) 0.632(5) 0.7717(7) 0.181(19) Uani 1 1 d .
H10A H 0.7033 0.6281 0.7381 0.272 Uiso 1 1 calc R
H10B H 0.6860 0.6540 0.7875 0.272 Uiso 1 1 calc R
H10C H 0.7471 0.5280 0.7823 0.272 Uiso 1 1 calc R
C11 C 1.1169(10) 1.026(2) 0.9630(6) 0.044(4) Uani 1 1 d .
C12 C 1.1448(11) 0.966(2) 0.9261(7) 0.055(5) Uani 1 1 d .
H12 H 1.1364 0.8558 0.9185 0.067 Uiso 1 1 calc R
C13 C 1.1834(12) 1.054(4) 0.8999(8) 0.075(7) Uani 1 1 d .
H13 H 1.2044 1.0032 0.8779 0.091 Uiso 1 1 calc R
C14 C 1.1894(12) 1.219(4) 0.9075(10) 0.083(8) Uani 1 1 d .
H14 H 1.2121 1.2837 0.8890 0.099 Uiso 1 1 calc R
C15 C 1.1620(15) 1.291(3) 0.9425(11) 0.089(9) Uani 1 1 d .
H15 H 1.1658 1.4036 0.9478 0.107 Uiso 1 1 calc R
C16 C 1.1284(13) 1.188(3) 0.9699(8) 0.072(7) Uani 1 1 d .
H16 H 1.1127 1.2366 0.9946 0.086 Uiso 1 1 calc R
C17 C 0.9230(8) 0.558(3) 1.0776(5) 0.049(5) Uani 1 1 d .
C18 C 0.9512(9) 0.394(2) 1.0840(6) 0.040(4) Uani 1 1 d .
H18 H 1.0014 0.3768 1.0977 0.048 Uiso 1 1 calc R
C19 C 0.9062(11) 0.262(2) 1.0703(6) 0.046(4) Uani 1 1 d .
H19 H 0.9270 0.1578 1.0742 0.055 Uiso 1 1 calc R
C20 C 0.8308(9) 0.277(3) 1.0508(6) 0.051(5) Uani 1 1 d .
C21 C 0.8042(12) 0.431(3) 1.0456(7) 0.067(6) Uani 1 1 d .
H21 H 0.7532 0.4426 1.0339 0.081 Uiso 1 1 calc R
C22 C 0.8441(8) 0.570(3) 1.0556(6) 0.043(4) Uani 1 1 d .
H22 H 0.8216 0.6722 1.0487 0.052 Uiso 1 1 calc R
C23 C 0.7848(13) 0.121(3) 1.0388(9) 0.086(8) Uani 1 1 d .
H23A H 0.7333 0.1492 1.0275 0.129 Uiso 1 1 calc R
H23B H 0.7915 0.0536 1.0666 0.129 Uiso 1 1 calc R
H23C H 0.8004 0.0611 1.0146 0.129 Uiso 1 1 calc R
C31 C 0.6907(9) 0.172(3) 0.7149(5) 0.066(6) Uani 1 1 d .
H31A H 0.7303 0.2507 0.7263 0.079 Uiso 1 1 calc R
H31B H 0.7120 0.0667 0.7100 0.079 Uiso 1 1 calc R
C32 C 0.6407(8) 0.157(3) 0.7489(6) 0.049(5) Uani 1 1 d .
C33 C 0.5637(9) 0.071(3) 0.7268(5) 0.046(5) Uani 1 1 d .
H33 H 0.5596 0.0229 0.6955 0.055 Uiso 1 1 calc R
C34 C 0.5677(8) 0.246(3) 0.7277(6) 0.051(5) Uani 1 1 d .
H34 H 0.5441 0.3047 0.7493 0.062 Uiso 1 1 calc R
C35 C 0.5797(9) 0.339(3) 0.6848(6) 0.069(6) Uani 1 1 d .
H35A H 0.5979 0.4493 0.6929 0.083 Uiso 1 1 calc R
H35B H 0.5348 0.3434 0.6593 0.083 Uiso 1 1 calc R
C36 C 0.6756(10) 0.147(3) 0.8017(6) 0.052(5) Uani 1 1 d .
H36 H 0.6457 0.1193 0.8217 0.062 Uiso 1 1 calc R
C37 C 0.7463(10) 0.176(3) 0.8203(5) 0.050(5) Uani 1 1 d .
H37 H 0.7796 0.1959 0.8020 0.060 Uiso 1 1 calc R
C38 C 0.7690(9) 0.174(3) 0.8728(7) 0.059(5) Uani 1 1 d .
C39 C 0.8668(10) 0.265(4) 0.9373(6) 0.084(9) Uani 1 1 d .
H39A H 0.8334 0.3365 0.9487 0.101 Uiso 1 1 calc R
H39B H 0.8708 0.1614 0.9541 0.101 Uiso 1 1 calc R
C40 C 0.9398(14) 0.342(5) 0.9441(9) 0.155(15) Uani 1 1 d .
H40A H 0.9612 0.3589 0.9773 0.233 Uiso 1 1 calc R
H40B H 0.9346 0.4454 0.9280 0.233 Uiso 1 1 calc R
H40C H 0.9716 0.2713 0.9316 0.233 Uiso 1 1 calc R
C41 C 0.5258(9) -0.032(3) 0.7590(6) 0.050(5) Uani 1 1 d .
C42 C 0.4962(12) 0.044(3) 0.7926(6) 0.074(7) Uani 1 1 d .
H42 H 0.4959 0.1568 0.7972 0.089 Uiso 1 1 calc R
C43 C 0.4673(15) -0.068(3) 0.8185(10) 0.089(8) Uani 1 1 d .
H43 H 0.4504 -0.0253 0.8434 0.106 Uiso 1 1 calc R
C44 C 0.4606(15) -0.233(3) 0.8117(9) 0.080(7) Uani 1 1 d .
H44 H 0.4411 -0.3005 0.8312 0.096 Uiso 1 1 calc R
C45 C 0.4834(14) -0.291(4) 0.7758(9) 0.091(9) Uani 1 1 d .
H45 H 0.4754 -0.4019 0.7685 0.109 Uiso 1 1 calc R
C46 C 0.5183(13) -0.199(3) 0.7481(9) 0.061(6) Uani 1 1 d .
H46 H 0.5357 -0.2453 0.7238 0.073 Uiso 1 1 calc R
C47 C 0.7270(10) 0.4548(19) 0.6430(6) 0.040(4) Uani 1 1 d .
C48 C 0.6953(11) 0.601(2) 0.6369(6) 0.053(5) Uani 1 1 d .
H48 H 0.6443 0.6084 0.6242 0.063 Uiso 1 1 calc R
C49 C 0.7370(9) 0.743(3) 0.6491(7) 0.057(5) Uani 1 1 d .
H49 H 0.7147 0.8460 0.6447 0.069 Uiso 1 1 calc R
C50 C 0.8143(12) 0.727(2) 0.6684(6) 0.053(5) Uani 1 1 d .
C51 C 0.8442(9) 0.570(3) 0.6764(6) 0.046(4) Uani 1 1 d .
H51 H 0.8937 0.5571 0.6926 0.056 Uiso 1 1 calc R
C52 C 0.8003(11) 0.432(3) 0.6602(7) 0.059(5) Uani 1 1 d .
H52 H 0.8212 0.3284 0.6614 0.070 Uiso 1 1 calc R
C53 C 0.8619(11) 0.875(3) 0.6838(7) 0.056(5) Uani 1 1 d .
H53A H 0.8321 0.9722 0.6763 0.083 Uiso 1 1 calc R
H53B H 0.9008 0.8775 0.6676 0.083 Uiso 1 1 calc R
H53C H 0.8833 0.8698 0.7173 0.083 Uiso 1 1 calc R

loop_
_atom_site_aniso_label
_atom_site_aniso_U_11
_atom_site_aniso_U_22
_atom_site_aniso_U_33
_atom_site_aniso_U_23
_atom_site_aniso_U_13
_atom_site_aniso_U_12
S1 0.057(3) 0.057(3) 0.026(2) 0.001(2) 0.0062(18) -0.007(3)
S31 0.059(3) 0.050(3) 0.029(2) 0.005(2) 0.0150(19) -0.003(3)
O1 0.072(8) 0.067(8) 0.029(6) 0.000(6) -0.018(6) -0.033(8)
O2 0.163(13) 0.002(4) 0.058(7) 0.000(4) 0.024(8) 0.008(6)
O3 0.065(7) 0.107(12) 0.028(6) 0.006(8) 0.011(6) -0.016(10)
O4 0.024(5) 0.149(14) 0.033(6) -0.002(8) -0.005(4) -0.018(8)
O31 0.058(7) 0.093(10) 0.031(6) 0.032(7) 0.007(6) -0.004(8)
O32 0.051(6) 0.113(10) 0.045(6) -0.010(6) 0.038(5) 0.005(6)
O33 0.091(10) 0.104(13) 0.035(7) 0.003(9) 0.018(7) -0.022(11)
O34 0.107(11) 0.100(11) 0.021(6) 0.006(7) 0.004(6) -0.021(10)
N1 0.036(6) 0.025(6) 0.054(8) 0.002(6) 0.009(6) -0.001(6)
N31 0.042(7) 0.097(10) 0.009(4) 0.022(6) 0.005(4) 0.014(8)
C1 0.052(8) 0.023(6) 0.029(7) 0.004(5) 0.009(6) 0.001(7)
C2 0.044(8) 0.034(8) 0.024(7) -0.001(7) 0.008(6) 0.001(8)
C3 0.029(7) 0.048(9) 0.049(9) 0.015(8) 0.005(7) 0.011(8)
C4 0.044(8) 0.038(8) 0.042(9) 0.008(7) 0.017(7) 0.019(8)
C5 0.063(10) 0.007(5) 0.036(8) -0.006(5) 0.001(7) 0.001(6)
C6 0.036(8) 0.049(9) 0.027(7) 0.005(7) 0.005(6) 0.000(8)
C7 0.047(9) 0.058(11) 0.046(10) 0.004(9) 0.001(8) -0.005(10)
C8 0.086(13) 0.037(8) 0.024(7) 0.015(6) 0.020(8) 0.014(9)
C9 0.15(2) 0.070(13) 0.039(10) 0.012(9) -0.010(12) -0.024(15)
C10 0.30(4) 0.21(3) 0.030(9) -0.028(13) 0.042(16) -0.18(3)
C11 0.059(10) 0.037(8) 0.036(8) -0.011(7) 0.013(7) 0.001(8)
C12 0.068(11) 0.042(9) 0.073(12) -0.004(8) 0.048(10) -0.009(9)
C13 0.058(12) 0.12(2) 0.066(12) -0.014(13) 0.054(10) -0.005(13)
C14 0.051(11) 0.12(2) 0.094(18) 0.039(16) 0.046(12) 0.006(13)
C15 0.10(2) 0.047(13) 0.11(2) -0.006(13) 0.016(17) -0.019(15)
C16 0.074(14) 0.100(17) 0.049(11) -0.008(11) 0.032(11) -0.020(14)
C17 0.029(7) 0.101(14) 0.022(6) 0.001(8) 0.014(6) -0.003(9)
C18 0.026(7) 0.057(10) 0.031(7) 0.017(7) -0.005(6) 0.001(8)
C19 0.071(12) 0.023(7) 0.043(10) 0.008(7) 0.015(8) 0.001(8)
C20 0.028(8) 0.087(15) 0.034(9) 0.007(10) 0.001(7) -0.011(10)
C21 0.063(11) 0.100(17) 0.037(9) 0.019(11) 0.009(8) -0.009(14)
C22 0.030(8) 0.060(11) 0.041(8) 0.025(8) 0.011(7) 0.018(8)
C23 0.074(14) 0.10(2) 0.084(16) -0.026(14) 0.024(13) -0.029(15)
C31 0.032(8) 0.142(17) 0.022(8) 0.008(9) 0.007(6) 0.003(10)
C32 0.019(7) 0.092(13) 0.034(9) 0.002(9) 0.002(6) 0.001(9)
C33 0.046(9) 0.078(12) 0.016(6) -0.016(7) 0.012(6) -0.006(10)
C34 0.025(7) 0.098(14) 0.030(8) -0.017(9) 0.005(6) -0.018(9)
C35 0.028(7) 0.142(17) 0.040(9) 0.017(10) 0.011(7) 0.007(10)
C36 0.062(11) 0.069(12) 0.025(7) 0.004(8) 0.013(7) -0.010(10)
C37 0.052(9) 0.084(13) 0.013(6) 0.000(8) 0.006(6) 0.004(11)
C38 0.035(8) 0.084(13) 0.047(11) -0.018(10) -0.006(7) -0.010(9)
C39 0.045(8) 0.18(3) 0.020(8) -0.011(11) -0.005(7) -0.002(13)
C40 0.078(13) 0.30(4) 0.072(15) -0.050(19) -0.018(11) -0.084(19)
C41 0.026(7) 0.089(13) 0.037(8) 0.024(8) 0.013(6) -0.013(9)
C42 0.083(13) 0.109(17) 0.032(8) 0.017(10) 0.017(9) 0.014(13)
C43 0.111(19) 0.087(17) 0.077(15) 0.028(13) 0.042(14) 0.013(15)
C44 0.113(18) 0.057(12) 0.074(15) 0.010(11) 0.032(13) -0.033(12)
C45 0.098(18) 0.12(2) 0.077(17) 0.001(15) 0.054(15) -0.018(17)
C46 0.065(13) 0.045(11) 0.078(15) 0.013(10) 0.026(11) 0.000(10)
C47 0.061(10) 0.025(7) 0.031(7) 0.006(6) 0.006(7) -0.001(7)
C48 0.070(11) 0.054(11) 0.039(9) -0.005(8) 0.024(8) -0.003(11)
C49 0.029(8) 0.091(14) 0.048(10) -0.005(10) 0.004(7) 0.007(9)
C50 0.084(13) 0.043(10) 0.036(9) -0.010(8) 0.024(9) -0.002(10)
C51 0.022(7) 0.074(12) 0.040(8) -0.001(9) 0.003(6) 0.009(9)
C52 0.080(14) 0.045(10) 0.046(10) -0.006(8) 0.006(10) -0.002(11)
C53 0.047(10) 0.068(13) 0.052(10) -0.005(9) 0.012(8) -0.007(10)

loop_
_atom_type_symbol
_atom_type_description
_atom_type_scat_dispersion_real
_atom_type_scat_dispersion_imag
_atom_type_scat_source
C C 0.0033 0.0016 'International Tables Vol C Tables 4.2.6.8 and 6.1.1.4'
H H 0.0000 0.0000 'International Tables Vol C Tables 4.2.6.8 and 6.1.1.4'
N N 0.0061 0.0033 'International Tables Vol C Tables 4.2.6.8 and 6.1.1.4'
O O 0.0106 0.0060 'International Tables Vol C Tables 4.2.6.8 and 6.1.1.4'
S S 0.1246 0.1234 'International Tables Vol C Tables 4.2.6.8 and 6.1.1.4'

loop_
_geom_angle_atom_site_label_1
_geom_angle_atom_site_label_2
_geom_angle_atom_site_label_3
_geom_angle
O2 S1 O1 117.6(9)
O2 S1 N1 104.9(7)
O1 S1 N1 104.0(8)
O2 S1 C17 112.3(9)
O1 S1 C17 108.9(9)
N1 S1 C17 108.3(7)
O31 S31 O32 121.5(9)
O31 S31 N31 107.9(7)
O32 S31 N31 106.7(7)
O31 S31 C47 108.2(9)
O32 S31 C47 105.9(8)
N31 S31 C47 105.5(8)
C8 O4 C9 118.7(16)
C38 O34 C39 113.1(15)
C5 N1 C1 108.0(12)
C5 N1 S1 122.5(10)
C1 N1 S1 116.5(10)
C31 N31 C35 110.2(12)
C31 N31 S31 120.8(11)
C35 N31 S31 117.5(11)
N1 C1 C2 104.1(12)
N1 C1 H1A 110.9
C2 C1 H1A 111.0
N1 C1 H1B 110.9
C2 C1 H1B 110.9
H1A C1 H1B 108.9
C6 C2 C3 122.0(15)
C6 C2 C1 120.1(13)
C3 C2 C1 113.9(13)
C6 C2 C4 119.4(14)
C3 C2 C4 60.7(11)
C1 C2 C4 104.8(12)
C11 C3 C2 124.5(15)
C11 C3 C4 124.5(16)
C2 C3 C4 60.2(12)
C11 C3 H3 112.7
C2 C3 H3 112.7
C4 C3 H3 112.6
C5 C4 C2 109.5(12)
C5 C4 C3 115.7(14)
C2 C4 C3 59.1(10)
C5 C4 H4 119.3
C2 C4 H4 119.3
C3 C4 H4 119.3
N1 C5 C4 102.5(11)
N1 C5 H5A 111.2
C4 C5 H5A 111.3
N1 C5 H5B 111.3
C4 C5 H5B 111.3
H5A C5 H5B 109.2
C7 C6 C2 130.8(16)
C7 C6 H6 114.6
C2 C6 H6 114.6
C6 C7 C8 127.5(17)
C6 C7 H7 116.3
C8 C7 H7 116.2
O3 C8 O4 122.3(16)
O3 C8 C7 122.6(18)
O4 C8 C7 114.7(14)
C10 C9 O4 111.7(19)
C10 C9 H9A 109.3
O4 C9 H9A 109.3
C10 C9 H9B 109.2
O4 C9 H9B 109.3
H9A C9 H9B 107.9
C9 C10 H10A 109.5
C9 C10 H10B 109.4
H10A C10 H10B 109.5
C9 C10 H10C 109.5
H10A C10 H10C 109.5
H10B C10 H10C 109.5
C16 C11 C12 112.4(18)
C16 C11 C3 122.0(18)
C12 C11 C3 125.5(16)
C13 C12 C11 127(2)
C13 C12 H12 116.7
C11 C12 H12 116.7
C14 C13 C12 117(2)
C14 C13 H13 121.5
C12 C13 H13 121.5
C13 C14 C15 121(2)
C13 C14 H14 119.6
C15 C14 H14 119.7
C14 C15 C16 118(2)
C14 C15 H15 121.1
C16 C15 H15 121.0
C11 C16 C15 125(2)
C11 C16 H16 117.4
C15 C16 H16 117.6
C18 C17 C22 114.9(17)
C18 C17 S1 123.2(12)
C22 C17 S1 121.8(16)
C19 C18 C17 121.3(14)
C19 C18 H18 119.3
C17 C18 H18 119.4
C18 C19 C20 122.9(17)
C18 C19 H19 118.5
C20 C19 H19 118.6
C21 C20 C19 115.7(19)
C21 C20 C23 125.6(18)
C19 C20 C23 119(2)
C22 C21 C20 127(2)
C22 C21 H21 116.7
C20 C21 H21 116.8
C21 C22 C17 118.5(18)
C21 C22 H22 120.7
C17 C22 H22 120.8
C20 C23 H23A 109.4
C20 C23 H23B 109.5
H23A C23 H23B 109.5
C20 C23 H23C 109.5
H23A C23 H23C 109.5
H23B C23 H23C 109.5
N31 C31 C32 101.5(13)
N31 C31 H31A 111.5
C32 C31 H31A 111.5
N31 C31 H31B 111.5
C32 C31 H31B 111.4
H31A C31 H31B 109.3
C36 C32 C34 123.2(15)
C36 C32 C31 119.3(13)
C34 C32 C31 109.1(14)
C36 C32 C33 120.1(15)
C34 C32 C33 54.7(12)
C31 C32 C33 114.2(14)
C34 C33 C41 123.9(16)
C34 C33 C32 60.7(13)
C41 C33 C32 119.8(13)
C34 C33 H33 114.1
C41 C33 H33 114.0
C32 C33 H33 114.0
C33 C34 C35 119.8(17)
C33 C34 C32 64.6(15)
C35 C34 C32 105.5(13)
C33 C34 H34 118.0
C35 C34 H34 118.0
C32 C34 H34 118.0
C34 C35 N31 99.8(15)
C34 C35 H35A 111.8
N31 C35 H35A 111.8
C34 C35 H35B 111.8
N31 C35 H35B 111.8
H35A C35 H35B 109.5
C37 C36 C32 122.6(16)
C37 C36 H36 118.7
C32 C36 H36 118.7
C36 C37 C38 114.9(15)
C36 C37 H37 122.6
C38 C37 H37 122.6
O33 C38 O34 126.1(18)
O33 C38 C37 127.4(17)
O34 C38 C37 106.5(17)
C40 C39 O34 105.6(17)
C40 C39 H39A 110.5
O34 C39 H39A 110.6
C40 C39 H39B 110.7
O34 C39 H39B 110.6
H39A C39 H39B 108.8
C39 C40 H40A 109.5
C39 C40 H40B 109.6
H40A C40 H40B 109.5
C39 C40 H40C 109.4
H40A C40 H40C 109.5
H40B C40 H40C 109.5
C42 C41 C46 124(2)
C42 C41 C33 121(2)
C46 C41 C33 115.0(18)
C43 C42 C41 112(2)
C43 C42 H42 124.0
C41 C42 H42 124.0
C42 C43 C44 127(3)
C42 C43 H43 116.3
C44 C43 H43 116.3
C45 C44 C43 116(2)
C45 C44 H44 122.1
C43 C44 H44 122.1
C44 C45 C46 125(3)
C44 C45 H45 117.7
C46 C45 H45 117.8
C45 C46 C41 116(2)
C45 C46 H46 122.2
C41 C46 H46 122.3
C48 C47 C52 123.5(19)
C48 C47 S31 117.1(15)
C52 C47 S31 119.4(14)
C47 C48 C49 120.9(19)
C47 C48 H48 119.5
C49 C48 H48 119.6
C48 C49 C50 118(2)
C48 C49 H49 121.0
C50 C49 H49 121.0
C51 C50 C49 118.6(18)
C51 C50 C53 120.6(18)
C49 C50 C53 120.7(19)
C50 C51 C52 120.4(16)
C50 C51 H51 119.8
C52 C51 H51 119.8
C47 C52 C51 118.0(18)
C47 C52 H52 121.0
C51 C52 H52 121.0
C50 C53 H53A 109.4
C50 C53 H53B 109.5
H53A C53 H53B 109.5
C50 C53 H53C 109.5
H53A C53 H53C 109.5
H53B C53 H53C 109.5

loop_
_geom_bond_atom_site_label_1
_geom_bond_atom_site_label_2
_geom_bond_distance
S1 O2 1.356(12)
S1 O1 1.443(13)
S1 N1 1.622(13)
S1 C17 1.66(2)
S31 O31 1.402(13)
S31 O32 1.480(13)
S31 N31 1.625(11)
S31 C47 1.814(17)
O3 C8 1.22(2)
O4 C8 1.27(2)
O4 C9 1.44(2)
O33 C38 1.16(2)
O34 C38 1.38(2)
O34 C39 1.48(2)
N1 C5 1.472(19)
N1 C1 1.496(19)
N31 C31 1.45(2)
N31 C35 1.53(2)
C1 C2 1.51(2)
C1 H1A 0.9700
C1 H1B 0.9700
C2 C6 1.41(2)
C2 C3 1.49(2)
C2 C4 1.51(2)
C3 C11 1.42(2)
C3 C4 1.52(3)
C3 H3 0.9800
C4 C5 1.50(2)
C4 H4 0.9800
C5 H5A 0.9700
C5 H5B 0.9700
C6 C7 1.30(2)
C6 H6 0.9300
C7 C8 1.48(2)
C7 H7 0.9300
C9 C10 1.30(3)
C9 H9A 0.9700
C9 H9B 0.9700
C10 H10A 0.9600
C10 H10B 0.9600
C10 H10C 0.9600
C11 C16 1.35(3)
C11 C12 1.39(2)
C12 C13 1.38(3)
C12 H12 0.9300
C13 C14 1.36(4)
C13 H13 0.9300
C14 C15 1.38(4)
C14 H14 0.9300
C15 C16 1.41(3)
C15 H15 0.9300
C16 H16 0.9300
C17 C18 1.43(3)
C17 C22 1.45(2)
C18 C19 1.36(2)
C18 H18 0.9300
C19 C20 1.38(3)
C19 H19 0.9300
C20 C21 1.34(3)
C20 C23 1.52(3)
C21 C22 1.35(3)
C21 H21 0.9300
C22 H22 0.9300
C23 H23A 0.9600
C23 H23B 0.9600
C23 H23C 0.9600
C31 C32 1.53(2)
C31 H31A 0.9700
C31 H31B 0.9700
C32 C36 1.52(2)
C32 C34 1.53(2)
C32 C33 1.58(2)
C33 C34 1.43(3)
C33 C41 1.56(2)
C33 H33 0.9800
C34 C35 1.53(3)
C34 H34 0.9800
C35 H35A 0.9700
C35 H35B 0.9700
C36 C37 1.31(2)
C36 H36 0.9300
C37 C38 1.48(2)
C37 H37 0.9300
C39 C40 1.46(3)
C39 H39A 0.9700
C39 H39B 0.9700
C40 H40A 0.9600
C40 H40B 0.9600
C40 H40C 0.9600
C41 C42 1.39(3)
C41 C46 1.39(3)
C42 C43 1.37(3)
C42 H42 0.9300
C43 C44 1.36(3)
C43 H43 0.9300
C44 C45 1.31(3)
C44 H44 0.9300
C45 C46 1.38(3)
C45 H45 0.9300
C46 H46 0.9300
C47 C48 1.32(2)
C47 C52 1.34(2)
C48 C49 1.39(3)
C48 H48 0.9300
C49 C50 1.41(3)
C49 H49 0.9300
C50 C51 1.38(3)
C50 C53 1.50(3)
C51 C52 1.40(3)
C51 H51 0.9300
C52 H52 0.9300
C53 H53A 0.9600
C53 H53B 0.9600
C53 H53C 0.9600

loop_
_geom_torsion_atom_site_label_1
_geom_torsion_atom_site_label_2
_geom_torsion_atom_site_label_3
_geom_torsion_atom_site_label_4
_geom_torsion
O2 S1 N1 C5 171.1(12)
O1 S1 N1 C5 47.0(13)
C17 S1 N1 C5 -68.7(13)
O2 S1 N1 C1 -52.2(12)
O1 S1 N1 C1 -176.3(11)
C17 S1 N1 C1 68.0(12)
O31 S31 N31 C31 179.5(17)
O32 S31 N31 C31 47.4(18)
C47 S31 N31 C31 -64.9(18)
O31 S31 N31 C35 -40.8(16)
O32 S31 N31 C35 -172.9(13)
C47 S31 N31 C35 74.7(14)
C5 N1 C1 C2 -33.3(14)
S1 N1 C1 C2 -175.8(10)
N1 C1 C2 C6 157.6(15)
N1 C1 C2 C3 -44.4(16)
N1 C1 C2 C4 19.7(15)
C6 C2 C3 C11 5(3)
C1 C2 C3 C11 -152.3(15)
C4 C2 C3 C11 114(2)
C6 C2 C3 C4 -108.3(17)
C1 C2 C3 C4 94.2(15)
C6 C2 C4 C5 -138.7(15)
C3 C2 C4 C5 108.9(16)
C1 C2 C4 C5 -0.5(17)
C6 C2 C4 C3 112.5(18)
C1 C2 C4 C3 -109.4(14)
C11 C3 C4 C5 148.4(16)
C2 C3 C4 C5 -98.2(15)
C11 C3 C4 C2 -113.4(19)
C1 N1 C5 C4 32.2(15)
S1 N1 C5 C4 172.1(11)
C2 C4 C5 N1 -19.2(17)
C3 C4 C5 N1 45.1(17)
C3 C2 C6 C7 -161(2)
C1 C2 C6 C7 -5(3)
C4 C2 C6 C7 127(2)
C2 C6 C7 C8 -179.3(19)
C9 O4 C8 O3 -5(3)
C9 O4 C8 C7 -178.3(18)
C6 C7 C8 O3 -9(3)
C6 C7 C8 O4 164(2)
C8 O4 C9 C10 157(3)
C2 C3 C11 C16 114(2)
C4 C3 C11 C16 -171(2)
C2 C3 C11 C12 -63(2)
C4 C3 C11 C12 12(3)
C16 C11 C12 C13 3(3)
C3 C11 C12 C13 -180(2)
C11 C12 C13 C14 -6(4)
C12 C13 C14 C15 4(4)
C13 C14 C15 C16 0(4)
C12 C11 C16 C15 2(3)
C3 C11 C16 C15 -175(2)
C14 C15 C16 C11 -4(4)
O2 S1 C17 C18 -158.6(13)
O1 S1 C17 C18 -26.4(16)
N1 S1 C17 C18 86.0(14)
O2 S1 C17 C22 23.3(15)
O1 S1 C17 C22 155.4(13)
N1 S1 C17 C22 -92.1(13)
C22 C17 C18 C19 0(2)
S1 C17 C18 C19 -178.5(14)
C17 C18 C19 C20 -2(3)
C18 C19 C20 C21 1(3)
C18 C19 C20 C23 -177.2(19)
C19 C20 C21 C22 3(3)
C23 C20 C21 C22 -179(2)
C20 C21 C22 C17 -5(3)
C18 C17 C22 C21 3(2)
S1 C17 C22 C21 -178.4(14)
C35 N31 C31 C32 33(2)
S31 N31 C31 C32 175.2(14)
N31 C31 C32 C36 -162.8(19)
N31 C31 C32 C34 -14(2)
N31 C31 C32 C33 45(2)
C36 C32 C33 C34 111(2)
C31 C32 C33 C34 -97.0(18)
C36 C32 C33 C41 -3(3)
C34 C32 C33 C41 -114.6(19)
C31 C32 C33 C41 148.5(17)
C41 C33 C34 C35 -158.0(14)
C32 C33 C34 C35 93.9(16)
C41 C33 C34 C32 108.1(17)
C36 C32 C34 C33 -106(2)
C31 C32 C34 C33 106.7(18)
C36 C32 C34 C35 138.2(19)
C31 C32 C34 C35 -9(2)
C33 C32 C34 C35 -116.1(17)
C33 C34 C35 N31 -42(2)
C32 C34 C35 N31 27.1(19)
C31 N31 C35 C34 -38.8(19)
S31 N31 C35 C34 177.5(11)
C34 C32 C36 C37 -134(2)
C31 C32 C36 C37 11(3)
C33 C32 C36 C37 161(2)
C32 C36 C37 C38 175.0(19)
C39 O34 C38 O33 -6(3)
C39 O34 C38 C37 172.7(18)
C36 C37 C38 O33 11(4)
C36 C37 C38 O34 -168(2)
C38 O34 C39 C40 -177(2)
C34 C33 C41 C42 -3(2)
C32 C33 C41 C42 70(2)
C34 C33 C41 C46 171.1(18)
C32 C33 C41 C46 -116(2)
C46 C41 C42 C43 8(3)
C33 C41 C42 C43 -178.1(17)
C41 C42 C43 C44 -5(4)
C42 C43 C44 C45 -1(5)
C43 C44 C45 C46 6(4)
C44 C45 C46 C41 -3(4)
C42 C41 C46 C45 -5(3)
C33 C41 C46 C45 -178.7(19)
O31 S31 C47 C48 26.5(16)
O32 S31 C47 C48 158.3(14)
N31 S31 C47 C48 -88.8(15)
O31 S31 C47 C52 -152.2(15)
O32 S31 C47 C52 -20.5(16)
N31 S31 C47 C52 92.4(15)
C52 C47 C48 C49 -1(3)
S31 C47 C48 C49 -179.9(15)
C47 C48 C49 C50 0(3)
C48 C49 C50 C51 -3(3)
C48 C49 C50 C53 -178.0(18)
C49 C50 C51 C52 8(3)
C53 C50 C51 C52 -177.3(18)
C48 C47 C52 C51 6(3)
S31 C47 C52 C51 -175.5(14)
C50 C51 C52 C47 -9(3)

_cod_duplicate_entry 4109380
